data_7013863
loop_
_publ_author_name
'Klappa, Jamie J.'
'Geers, Sarah A.'
'Schmidtke, Sarah J.'
'MacManus-Spencer, Laura A'
'McNeill, Kristopher'

_publ_section_title
;
 Pyridylpyrrolides as alternatives to cyclometalated phenylpyridine
 ligands: synthesis and characterization of luminescent zinc and boron
 pyridylpyrrolide complexes.
;
_journal_issue 6
_journal_name_full 'Dalton transactions (Cambridge, England : 2003)'
_journal_page_first 883
_journal_page_last 891
_journal_paper_doi 10.1039/b315523d
_journal_year 2004
_chemical_formula_moiety '0.66(C34 H46 N4 Zn), 0.34(C34 H48 N4)'
_chemical_formula_sum 'C34 H46.68 N4 Zn0.66'
_chemical_formula_weight 554.58
_chemical_name_common 9
_chemical_name_systematic
;
?
;
_space_group_IT_number 14
_symmetry_cell_setting monoclinic
_symmetry_space_group_name_Hall '-P 2ybc'
_symmetry_space_group_name_H-M 'P 1 21/c 1'
_atom_sites_solution_hydrogens geom
_atom_sites_solution_primary direct
_atom_sites_solution_secondary difmap
_audit_creation_method SHELXL-97
_cell_angle_alpha 90.00
_cell_angle_beta 92.306(2)
_cell_angle_gamma 90.00
_cell_formula_units_Z 4
_cell_length_a 10.6415(14)
_cell_length_b 10.8583(15)
_cell_length_c 27.459(4)
_cell_measurement_reflns_used 3464
_cell_measurement_temperature 173(2)
_cell_volume 3170.3(8)
_computing_cell_refinement 'SAINT, Bruker'
_computing_data_collection 'SMART, Bruker'
_computing_data_reduction 'SAINT, Bruker'
_computing_molecular_graphics 'SHELXTL, Bruker'
_computing_structure_refinement SHELXL-97
_computing_structure_solution SHELXS-97
_diffrn_ambient_temperature 173(2)
_diffrn_measured_fraction_theta_full 0.997
_diffrn_measured_fraction_theta_max 0.997
_diffrn_measurement_device_type 'Siemens SMART Platform CCD'
_diffrn_measurement_method 'area detector, omega scans'
_diffrn_radiation_monochromator graphite
_diffrn_radiation_source 'normal-focus sealed tube'
_diffrn_radiation_type MoK\a
_diffrn_radiation_wavelength 0.71073
_diffrn_reflns_av_R_equivalents 0.0515
_diffrn_reflns_av_sigmaI/netI 0.0450
_diffrn_reflns_limit_h_max 12
_diffrn_reflns_limit_h_min -12
_diffrn_reflns_limit_k_max 12
_diffrn_reflns_limit_k_min -12
_diffrn_reflns_limit_l_max 32
_diffrn_reflns_limit_l_min -32
_diffrn_reflns_number 26294
_diffrn_reflns_theta_full 25.08
_diffrn_reflns_theta_max 25.08
_diffrn_reflns_theta_min 1.48
_exptl_absorpt_coefficient_mu 0.551
_exptl_absorpt_correction_T_max 1.000000
_exptl_absorpt_correction_T_min 0.778914
_exptl_absorpt_correction_type multi-scan
_exptl_absorpt_process_details 'SADABS, R. Blessing, 1995'
_exptl_crystal_colour yellow
_exptl_crystal_density_diffrn 1.162
_exptl_crystal_density_method 'not measured'
_exptl_crystal_description rod
_exptl_crystal_F_000 1194
_exptl_crystal_size_max 0.42
_exptl_crystal_size_mid 0.22
_exptl_crystal_size_min 0.18
_refine_diff_density_max 0.484
_refine_diff_density_min -0.403
_refine_diff_density_rms 0.057
_refine_ls_extinction_method none
_refine_ls_goodness_of_fit_ref 1.007
_refine_ls_hydrogen_treatment riding
_refine_ls_matrix_type full
_refine_ls_number_parameters 413
_refine_ls_number_reflns 5616
_refine_ls_number_restraints 127
_refine_ls_restrained_S_all 0.997
_refine_ls_R_factor_all 0.0743
_refine_ls_R_factor_gt 0.0564
_refine_ls_shift/su_max 0.001
_refine_ls_shift/su_mean 0.000
_refine_ls_structure_factor_coef Fsqd
_refine_ls_weighting_details 'calc w=1/[\s^2^(Fo^2^)+(0.0448P)^2^+7.5993P] where P=(Fo^2^+2Fc^2^)/3'
_refine_ls_weighting_scheme calc
_refine_ls_wR_factor_gt 0.1404
_refine_ls_wR_factor_ref 0.1484
_reflns_number_gt 4471
_reflns_number_total 5616
_reflns_threshold_expression >2sigma(I)
_cod_data_source_file b315523d.txt
_cod_data_source_block '#4'
_cod_original_cell_volume 3170.3(7)
_cod_original_sg_symbol_H-M P2(1)/c
_cod_database_code 7013863

loop_
_symmetry_equiv_pos_as_xyz
'x, y, z'
'-x, y+1/2, -z+1/2'
'-x, -y, -z'
'x, -y-1/2, z-1/2'

loop_
_atom_site_label
_atom_site_type_symbol
_atom_site_fract_x
_atom_site_fract_y
_atom_site_fract_z
_atom_site_U_iso_or_equiv
_atom_site_adp_type
_atom_site_occupancy
_atom_site_symmetry_multiplicity
_atom_site_calc_flag
_atom_site_refinement_flags
_atom_site_disorder_assembly
_atom_site_disorder_group
Zn1 Zn 0.35583(5) 0.12774(5) 0.32032(2) 0.0247(2) Uani 0.661(2) 1 d P A 1
N1 N 0.1722(5) 0.1065(5) 0.2971(2) 0.0284(8) Uani 0.661(2) 1 d PD A 1
C1 C 0.1065(6) 0.1683(6) 0.2611(3) 0.0320(9) Uani 0.661(2) 1 d PD A 1
H1A H 0.1475 0.2339 0.2453 0.038 Uiso 0.661(2) 1 calc PR A 1
C2 C -0.0149(6) 0.1417(7) 0.2464(3) 0.0336(9) Uani 0.661(2) 1 d PD A 1
H2A H -0.0576 0.1853 0.2207 0.040 Uiso 0.661(2) 1 calc PR A 1
C3 C -0.0728(7) 0.0449(8) 0.2719(2) 0.0330(12) Uani 0.661(2) 1 d PD A 1
H3A H -0.1575 0.0235 0.2635 0.040 Uiso 0.661(2) 1 calc PR A 1
C4 C -0.0103(5) -0.0177(7) 0.3080(2) 0.0291(12) Uani 0.661(2) 1 d PD A 1
H4A H -0.0511 -0.0826 0.3244 0.035 Uiso 0.661(2) 1 calc PR A 1
C5 C 0.1148(8) 0.0129(9) 0.3214(3) 0.0258(14) Uani 0.661(2) 1 d PD A 1
C6 C 0.1961(10) -0.0502(13) 0.3590(3) 0.0253(12) Uani 0.661(2) 1 d PD A 1
C7 C 0.1758(12) -0.1308(14) 0.3987(3) 0.0267(19) Uani 0.661(2) 1 d PD A 1
C19 C 0.0536(12) -0.1701(11) 0.4231(5) 0.0286(19) Uani 0.661(2) 1 d PD A 1
C20 C -0.016(2) -0.2709(18) 0.3928(8) 0.042(3) Uani 0.661(2) 1 d PD A 1
H20A H 0.0369 -0.3450 0.3922 0.063 Uiso 0.661(2) 1 calc PR A 1
H20B H -0.0320 -0.2411 0.3595 0.063 Uiso 0.661(2) 1 calc PR A 1
H20C H -0.0954 -0.2904 0.4076 0.063 Uiso 0.661(2) 1 calc PR A 1
C21 C -0.0298(18) -0.0560(15) 0.4310(8) 0.042(3) Uani 0.661(2) 1 d PD A 1
H21A H 0.0171 0.0043 0.4511 0.063 Uiso 0.661(2) 1 calc PR A 1
H21B H -0.1057 -0.0808 0.4476 0.063 Uiso 0.661(2) 1 calc PR A 1
H21C H -0.0537 -0.0191 0.3994 0.063 Uiso 0.661(2) 1 calc PR A 1
C22 C 0.090(3) -0.222(3) 0.4740(8) 0.052(2) Uani 0.661(2) 1 d PD A 1
H22A H 0.1502 -0.2892 0.4708 0.078 Uiso 0.661(2) 1 calc PR A 1
H22B H 0.0146 -0.2522 0.4894 0.078 Uiso 0.661(2) 1 calc PR A 1
H22C H 0.1285 -0.1562 0.4941 0.078 Uiso 0.661(2) 1 calc PR A 1
C8 C 0.3016(11) -0.1514(9) 0.4185(3) 0.0298(8) Uani 0.661(2) 1 d PD A 1
H8A H 0.3228 -0.1996 0.4465 0.036 Uiso 0.661(2) 1 calc PR A 1
C9 C 0.3841(9) -0.0921(12) 0.3913(3) 0.0265(17) Uani 0.661(2) 1 d PD A 1
C23 C 0.5283(17) -0.0909(17) 0.3972(8) 0.036(3) Uani 0.661(2) 1 d PD A 1
C24 C 0.5664(16) 0.025(2) 0.4265(10) 0.050(3) Uani 0.661(2) 1 d PD A 1
H24A H 0.5440 0.0984 0.4074 0.075 Uiso 0.661(2) 1 calc PR A 1
H24B H 0.6574 0.0237 0.4336 0.075 Uiso 0.661(2) 1 calc PR A 1
H24C H 0.5222 0.0258 0.4571 0.075 Uiso 0.661(2) 1 calc PR A 1
C25 C 0.569(3) -0.204(2) 0.4279(11) 0.052(3) Uani 0.661(2) 1 d PD A 1
H25A H 0.5514 -0.2797 0.4092 0.078 Uiso 0.661(2) 1 calc PR A 1
H25B H 0.5229 -0.2059 0.4580 0.078 Uiso 0.661(2) 1 calc PR A 1
H25C H 0.6598 -0.1994 0.4360 0.078 Uiso 0.661(2) 1 calc PR A 1
C26 C 0.602(4) -0.099(5) 0.3506(13) 0.061(3) Uani 0.661(2) 1 d PD A 1
H26A H 0.5905 -0.0231 0.3318 0.091 Uiso 0.661(2) 1 calc PR A 1
H26B H 0.5717 -0.1693 0.3311 0.091 Uiso 0.661(2) 1 calc PR A 1
H26C H 0.6918 -0.1103 0.3592 0.091 Uiso 0.661(2) 1 calc PR A 1
N2 N 0.3252(7) -0.0267(10) 0.3553(3) 0.0286(10) Uani 0.661(2) 1 d PD A 1
N3 N 0.4875(7) 0.1468(7) 0.2697(2) 0.0284(8) Uani 0.661(2) 1 d PD A 1
C10 C 0.4947(8) 0.0873(8) 0.2266(3) 0.0320(9) Uani 0.661(2) 1 d PD A 1
H10A H 0.4352 0.0241 0.2190 0.038 Uiso 0.661(2) 1 calc PR A 1
C11 C 0.5831(9) 0.1135(11) 0.1934(3) 0.0336(9) Uani 0.661(2) 1 d PD A 1
H11A H 0.5852 0.0715 0.1631 0.040 Uiso 0.661(2) 1 calc PR A 1
C12 C 0.6722(19) 0.207(2) 0.2064(5) 0.0330(12) Uani 0.661(2) 1 d PD A 1
H12A H 0.7344 0.2293 0.1842 0.040 Uiso 0.661(2) 1 calc PR A 1
C13 C 0.6690(10) 0.2645(14) 0.2502(4) 0.0291(12) Uani 0.661(2) 1 d PD A 1
H13A H 0.7293 0.3263 0.2585 0.035 Uiso 0.661(2) 1 calc PR A 1
C14 C 0.5763(17) 0.2328(18) 0.2834(4) 0.0258(14) Uani 0.661(2) 1 d PD A 1
C15 C 0.554(2) 0.293(4) 0.3309(7) 0.0253(12) Uani 0.661(2) 1 d PD A 1
C16 C 0.627(2) 0.364(3) 0.3650(5) 0.0267(19) Uani 0.661(2) 1 d PD A 1
C27 C 0.7702(16) 0.3893(17) 0.3686(8) 0.030(2) Uani 0.661(2) 1 d PD A 1
C28 C 0.806(3) 0.426(4) 0.4217(11) 0.044(2) Uani 0.661(2) 1 d PD A 1
H28A H 0.7698 0.5068 0.4287 0.066 Uiso 0.661(2) 1 calc PR A 1
H28B H 0.8976 0.4299 0.4261 0.066 Uiso 0.661(2) 1 calc PR A 1
H28C H 0.7729 0.3645 0.4440 0.066 Uiso 0.661(2) 1 calc PR A 1
C29 C 0.8402(18) 0.2696(18) 0.3564(5) 0.034(2) Uani 0.661(2) 1 d PD A 1
H29A H 0.8210 0.2472 0.3224 0.052 Uiso 0.661(2) 1 calc PR A 1
H29B H 0.8130 0.2032 0.3778 0.052 Uiso 0.661(2) 1 calc PR A 1
H29C H 0.9309 0.2822 0.3614 0.052 Uiso 0.661(2) 1 calc PR A 1
C30 C 0.807(3) 0.494(2) 0.3341(15) 0.039(3) Uani 0.661(2) 1 d PD A 1
H30A H 0.7895 0.4690 0.3003 0.059 Uiso 0.661(2) 1 calc PR A 1
H30B H 0.8970 0.5121 0.3390 0.059 Uiso 0.661(2) 1 calc PR A 1
H30C H 0.7582 0.5681 0.3411 0.059 Uiso 0.661(2) 1 calc PR A 1
C17 C 0.5385(17) 0.396(2) 0.4011(6) 0.0298(8) Uani 0.661(2) 1 d PD A 1
H17A H 0.5558 0.4473 0.4286 0.036 Uiso 0.661(2) 1 calc PR A 1
C18 C 0.4277(16) 0.3418(18) 0.3898(5) 0.0265(17) Uani 0.661(2) 1 d PD A 1
C31 C 0.302(2) 0.3616(15) 0.4145(6) 0.032(2) Uani 0.661(2) 1 d PD A 1
C32 C 0.327(2) 0.443(3) 0.4597(8) 0.048(3) Uani 0.661(2) 1 d PD A 1
H32A H 0.3460 0.5267 0.4495 0.072 Uiso 0.661(2) 1 calc PR A 1
H32B H 0.3987 0.4093 0.4791 0.072 Uiso 0.661(2) 1 calc PR A 1
H32C H 0.2524 0.4431 0.4795 0.072 Uiso 0.661(2) 1 calc PR A 1
C33 C 0.2490(16) 0.2383(15) 0.4318(7) 0.042(3) Uani 0.661(2) 1 d PD A 1
H33A H 0.3103 0.1989 0.4544 0.063 Uiso 0.661(2) 1 calc PR A 1
H33B H 0.2324 0.1844 0.4037 0.063 Uiso 0.661(2) 1 calc PR A 1
H33C H 0.1705 0.2529 0.4484 0.063 Uiso 0.661(2) 1 calc PR A 1
C34 C 0.198(3) 0.421(3) 0.3817(15) 0.057(4) Uani 0.661(2) 1 d PD A 1
H34A H 0.2213 0.5058 0.3742 0.086 Uiso 0.661(2) 1 calc PR A 1
H34B H 0.1186 0.4205 0.3986 0.086 Uiso 0.661(2) 1 calc PR A 1
H34C H 0.1876 0.3738 0.3513 0.086 Uiso 0.661(2) 1 calc PR A 1
N4 N 0.4304(18) 0.2838(17) 0.3465(4) 0.0286(10) Uani 0.661(2) 1 d PD A 1
N1' N 0.1921(10) 0.1410(13) 0.3041(5) 0.0284(8) Uani 0.339(2) 1 d PD A 2
C1' C 0.1307(11) 0.2045(13) 0.2706(5) 0.0320(9) Uani 0.339(2) 1 d PD A 2
H1'A H 0.1689 0.2762 0.2581 0.038 Uiso 0.339(2) 1 calc PR A 2
C2' C 0.0102(14) 0.1712(17) 0.2523(7) 0.0336(9) Uani 0.339(2) 1 d PD A 2
H2'A H -0.0363 0.2265 0.2317 0.040 Uiso 0.339(2) 1 calc PR A 2
C3' C -0.0385(15) 0.0645(18) 0.2635(5) 0.0330(12) Uani 0.339(2) 1 d PD A 2
H3'A H -0.1153 0.0368 0.2484 0.040 Uiso 0.339(2) 1 calc PR A 2
C4' C 0.0283(13) -0.0084(16) 0.2993(4) 0.0291(12) Uani 0.339(2) 1 d PD A 2
H4'A H -0.0059 -0.0846 0.3094 0.035 Uiso 0.339(2) 1 calc PR A 2
C5' C 0.1443(19) 0.0321(19) 0.3196(6) 0.0258(14) Uani 0.339(2) 1 d PD A 2
C6' C 0.218(2) -0.036(3) 0.3552(6) 0.0253(12) Uani 0.339(2) 1 d PD A 2
C7' C 0.193(3) -0.111(3) 0.3937(6) 0.0267(19) Uani 0.339(2) 1 d PD A 2
C19' C 0.072(3) -0.148(2) 0.4165(11) 0.0286(19) Uani 0.339(2) 1 d PD A 2
C20' C -0.001(5) -0.250(4) 0.3888(18) 0.042(3) Uani 0.339(2) 1 d PD A 2
H20D H -0.0368 -0.2177 0.3580 0.063 Uiso 0.339(2) 1 calc PR A 2
H20E H -0.0692 -0.2804 0.4087 0.063 Uiso 0.339(2) 1 calc PR A 2
H20F H 0.0562 -0.3185 0.3821 0.063 Uiso 0.339(2) 1 calc PR A 2
C21' C -0.018(4) -0.037(3) 0.4216(16) 0.042(3) Uani 0.339(2) 1 d PD A 2
H21D H 0.0278 0.0307 0.4379 0.063 Uiso 0.339(2) 1 calc PR A 2
H21E H -0.0890 -0.0614 0.4409 0.063 Uiso 0.339(2) 1 calc PR A 2
H21F H -0.0485 -0.0104 0.3892 0.063 Uiso 0.339(2) 1 calc PR A 2
C22' C 0.090(7) -0.206(7) 0.4672(17) 0.052(2) Uani 0.339(2) 1 d PD A 2
H22D H 0.1501 -0.1568 0.4870 0.078 Uiso 0.339(2) 1 calc PR A 2
H22E H 0.1236 -0.2901 0.4639 0.078 Uiso 0.339(2) 1 calc PR A 2
H22F H 0.0097 -0.2097 0.4831 0.078 Uiso 0.339(2) 1 calc PR A 2
C8' C 0.306(2) -0.1655(19) 0.4120(6) 0.0298(8) Uani 0.339(2) 1 d PD A 2
H8'A H 0.3136 -0.2298 0.4354 0.036 Uiso 0.339(2) 1 calc PR A 2
C9' C 0.412(2) -0.103(3) 0.3877(6) 0.0265(17) Uani 0.339(2) 1 d PD A 2
C23' C 0.551(4) -0.101(4) 0.4016(17) 0.036(3) Uani 0.339(2) 1 d PD A 2
C24' C 0.595(4) 0.022(5) 0.424(2) 0.050(3) Uani 0.339(2) 1 d PD A 2
H24D H 0.5578 0.0337 0.4554 0.075 Uiso 0.339(2) 1 calc PR A 2
H24E H 0.5673 0.0896 0.4017 0.075 Uiso 0.339(2) 1 calc PR A 2
H24F H 0.6866 0.0232 0.4275 0.075 Uiso 0.339(2) 1 calc PR A 2
C25' C 0.586(6) -0.209(5) 0.436(2) 0.052(3) Uani 0.339(2) 1 d PD A 2
H25D H 0.5480 -0.2852 0.4230 0.078 Uiso 0.339(2) 1 calc PR A 2
H25E H 0.5536 -0.1925 0.4683 0.078 Uiso 0.339(2) 1 calc PR A 2
H25F H 0.6773 -0.2181 0.4387 0.078 Uiso 0.339(2) 1 calc PR A 2
C26' C 0.605(8) -0.112(9) 0.351(2) 0.061(3) Uani 0.339(2) 1 d PD A 2
H26D H 0.5801 -0.1910 0.3363 0.091 Uiso 0.339(2) 1 calc PR A 2
H26E H 0.6969 -0.1067 0.3536 0.091 Uiso 0.339(2) 1 calc PR A 2
H26F H 0.5721 -0.0446 0.3302 0.091 Uiso 0.339(2) 1 calc PR A 2
N2' N 0.3499(15) -0.027(2) 0.3534(7) 0.0286(10) Uani 0.339(2) 1 d PD A 2
H2' H 0.3889 0.0201 0.3329 0.034 Uiso 0.339(2) 1 calc PR A 2
N3' N 0.4955(14) 0.1219(17) 0.2788(5) 0.0284(8) Uani 0.339(2) 1 d PD A 2
C10' C 0.5042(16) 0.0617(17) 0.2378(5) 0.0320(9) Uani 0.339(2) 1 d PD A 2
H10B H 0.4504 -0.0068 0.2317 0.038 Uiso 0.339(2) 1 calc PR A 2
C11' C 0.5906(19) 0.095(2) 0.2022(7) 0.0336(9) Uani 0.339(2) 1 d PD A 2
H11B H 0.6007 0.0438 0.1745 0.040 Uiso 0.339(2) 1 calc PR A 2
C12' C 0.658(4) 0.197(4) 0.2076(10) 0.0330(12) Uani 0.339(2) 1 d PD A 2
H12B H 0.7110 0.2253 0.1830 0.040 Uiso 0.339(2) 1 calc PR A 2
C13' C 0.646(2) 0.265(3) 0.2521(8) 0.0291(12) Uani 0.339(2) 1 d PD A 2
H13B H 0.6964 0.3356 0.2580 0.035 Uiso 0.339(2) 1 calc PR A 2
C14' C 0.562(4) 0.227(4) 0.2871(8) 0.0258(14) Uani 0.339(2) 1 d PD A 2
C15' C 0.546(4) 0.289(8) 0.3323(14) 0.0253(12) Uani 0.339(2) 1 d PD A 2
C16' C 0.618(4) 0.353(6) 0.3665(11) 0.0267(19) Uani 0.339(2) 1 d PD A 2
C27' C 0.758(3) 0.377(4) 0.3716(16) 0.030(2) Uani 0.339(2) 1 d PD A 2
C28' C 0.797(7) 0.434(8) 0.421(2) 0.044(2) Uani 0.339(2) 1 d PD A 2
H28D H 0.7802 0.3748 0.4473 0.066 Uiso 0.339(2) 1 calc PR A 2
H28E H 0.7490 0.5093 0.4262 0.066 Uiso 0.339(2) 1 calc PR A 2
H28F H 0.8871 0.4531 0.4220 0.066 Uiso 0.339(2) 1 calc PR A 2
C29' C 0.836(4) 0.258(4) 0.3677(12) 0.034(2) Uani 0.339(2) 1 d PD A 2
H29D H 0.8111 0.2149 0.3374 0.052 Uiso 0.339(2) 1 calc PR A 2
H29E H 0.8206 0.2048 0.3956 0.052 Uiso 0.339(2) 1 calc PR A 2
H29F H 0.9255 0.2788 0.3674 0.052 Uiso 0.339(2) 1 calc PR A 2
C30' C 0.808(7) 0.474(5) 0.336(3) 0.039(3) Uani 0.339(2) 1 d PD A 2
H30D H 0.7949 0.4445 0.3027 0.059 Uiso 0.339(2) 1 calc PR A 2
H30E H 0.8976 0.4873 0.3434 0.059 Uiso 0.339(2) 1 calc PR A 2
H30F H 0.7620 0.5514 0.3403 0.059 Uiso 0.339(2) 1 calc PR A 2
C17' C 0.541(3) 0.394(4) 0.4040(11) 0.0298(8) Uani 0.339(2) 1 d PD A 2
H17B H 0.5681 0.4401 0.4320 0.036 Uiso 0.339(2) 1 calc PR A 2
C18' C 0.411(3) 0.352(4) 0.3914(9) 0.0265(17) Uani 0.339(2) 1 d PD A 2
C31' C 0.296(4) 0.349(3) 0.4225(14) 0.032(2) Uani 0.339(2) 1 d PD A 2
C32' C 0.305(5) 0.442(5) 0.4646(19) 0.048(3) Uani 0.339(2) 1 d PD A 2
H32D H 0.3574 0.4081 0.4914 0.072 Uiso 0.339(2) 1 calc PR A 2
H32E H 0.2207 0.4597 0.4760 0.072 Uiso 0.339(2) 1 calc PR A 2
H32F H 0.3429 0.5190 0.4532 0.072 Uiso 0.339(2) 1 calc PR A 2
C33' C 0.270(4) 0.219(3) 0.4411(15) 0.042(3) Uani 0.339(2) 1 d PD A 2
H33D H 0.2541 0.1636 0.4133 0.063 Uiso 0.339(2) 1 calc PR A 2
H33E H 0.1963 0.2200 0.4613 0.063 Uiso 0.339(2) 1 calc PR A 2
H33G H 0.3433 0.1895 0.4605 0.063 Uiso 0.339(2) 1 calc PR A 2
C34' C 0.198(7) 0.399(7) 0.385(3) 0.057(4) Uani 0.339(2) 1 d PD A 2
H34D H 0.1800 0.3365 0.3598 0.086 Uiso 0.339(2) 1 calc PR A 2
H34G H 0.2304 0.4735 0.3695 0.086 Uiso 0.339(2) 1 calc PR A 2
H34E H 0.1199 0.4192 0.4011 0.086 Uiso 0.339(2) 1 calc PR A 2
N4' N 0.424(3) 0.280(3) 0.3500(9) 0.0286(10) Uani 0.339(2) 1 d PD A 2
H4' H 0.3642 0.2342 0.3366 0.034 Uiso 0.339(2) 1 calc PR A 2

loop_
_atom_site_aniso_label
_atom_site_aniso_U_11
_atom_site_aniso_U_22
_atom_site_aniso_U_33
_atom_site_aniso_U_23
_atom_site_aniso_U_13
_atom_site_aniso_U_12
Zn1 0.0174(3) 0.0242(3) 0.0326(3) 0.0003(2) 0.0033(2) -0.0040(2)
N1 0.0269(15) 0.023(3) 0.035(2) -0.0012(13) 0.0015(16) -0.0012(13)
C1 0.0314(19) 0.029(4) 0.035(3) 0.0004(16) 0.000(2) -0.0028(16)
C2 0.0326(19) 0.037(4) 0.031(3) -0.0044(18) -0.005(2) 0.0070(17)
C3 0.028(4) 0.037(3) 0.0336(17) 0.0022(17) 0.0036(17) -0.001(2)
C4 0.019(4) 0.0326(15) 0.0360(18) 0.0010(14) 0.0067(19) -0.005(3)
C5 0.019(4) 0.025(2) 0.0332(16) -0.0009(16) 0.0031(18) 0.000(2)
C6 0.023(3) 0.022(3) 0.0308(15) 0.0011(18) 0.0031(15) 0.000(2)
C7 0.025(3) 0.020(5) 0.0345(16) 0.002(2) 0.0038(17) -0.002(3)
C19 0.024(4) 0.029(5) 0.033(4) 0.006(3) 0.012(3) -0.005(3)
C20 0.040(6) 0.030(7) 0.057(5) 0.004(5) 0.013(4) -0.011(4)
C21 0.033(4) 0.049(6) 0.046(8) -0.004(4) 0.010(4) 0.003(4)
C22 0.043(3) 0.075(10) 0.039(6) 0.012(4) 0.010(5) 0.007(4)
C8 0.0326(14) 0.0257(15) 0.0310(18) -0.0022(14) 0.0009(15) 0.0033(12)
C9 0.018(5) 0.026(3) 0.0362(15) -0.0002(14) 0.0046(19) 0.005(3)
C23 0.021(7) 0.039(4) 0.047(5) 0.012(3) -0.010(4) 0.002(4)
C24 0.023(9) 0.055(3) 0.071(5) -0.004(3) -0.008(7) -0.004(6)
C25 0.028(8) 0.056(3) 0.071(10) 0.026(5) -0.013(6) 0.006(4)
C26 0.036(3) 0.079(9) 0.067(3) 0.009(4) 0.002(2) -0.004(5)
N2 0.023(2) 0.0293(12) 0.0336(14) 0.0017(11) 0.0026(16) -0.0020(15)
N3 0.0269(15) 0.023(3) 0.035(2) -0.0012(13) 0.0015(16) -0.0012(13)
C10 0.0314(19) 0.029(4) 0.035(3) 0.0004(16) 0.000(2) -0.0028(16)
C11 0.0326(19) 0.037(4) 0.031(3) -0.0044(18) -0.005(2) 0.0070(17)
C12 0.028(4) 0.037(3) 0.0336(17) 0.0022(17) 0.0036(17) -0.001(2)
C13 0.019(4) 0.0326(15) 0.0360(18) 0.0010(14) 0.0067(19) -0.005(3)
C14 0.019(4) 0.025(2) 0.0332(16) -0.0009(16) 0.0031(18) 0.000(2)
C15 0.023(3) 0.022(3) 0.0308(15) 0.0011(18) 0.0031(15) 0.000(2)
C16 0.025(3) 0.020(5) 0.0345(16) 0.002(2) 0.0038(17) -0.002(3)
C27 0.022(3) 0.035(4) 0.033(3) -0.001(3) 0.004(3) -0.005(3)
C28 0.026(5) 0.064(6) 0.042(2) -0.006(3) -0.001(2) -0.005(4)
C29 0.026(2) 0.047(5) 0.031(7) 0.006(5) 0.003(5) 0.004(3)
C30 0.038(2) 0.035(9) 0.044(4) 0.001(6) -0.001(2) -0.014(6)
C17 0.0326(14) 0.0257(15) 0.0310(18) -0.0022(14) 0.0009(15) 0.0033(12)
C18 0.018(5) 0.026(3) 0.0362(15) -0.0002(14) 0.0046(19) 0.005(3)
C31 0.030(3) 0.034(4) 0.032(6) 0.002(3) 0.014(4) -0.002(3)
C32 0.032(8) 0.056(3) 0.058(5) -0.020(3) 0.030(5) -0.006(5)
C33 0.042(6) 0.039(6) 0.046(8) 0.006(4) 0.016(5) 0.003(4)
C34 0.027(2) 0.074(12) 0.072(5) 0.014(7) 0.010(3) 0.012(6)
N4 0.023(2) 0.0293(12) 0.0336(14) 0.0017(11) 0.0026(16) -0.0020(15)
N1' 0.0269(15) 0.023(3) 0.035(2) -0.0012(13) 0.0015(16) -0.0012(13)
C1' 0.0314(19) 0.029(4) 0.035(3) 0.0004(16) 0.000(2) -0.0028(16)
C2' 0.0326(19) 0.037(4) 0.031(3) -0.0044(18) -0.005(2) 0.0070(17)
C3' 0.028(4) 0.037(3) 0.0336(17) 0.0022(17) 0.0036(17) -0.001(2)
C4' 0.019(4) 0.0326(15) 0.0360(18) 0.0010(14) 0.0067(19) -0.005(3)
C5' 0.019(4) 0.025(2) 0.0332(16) -0.0009(16) 0.0031(18) 0.000(2)
C6' 0.023(3) 0.022(3) 0.0308(15) 0.0011(18) 0.0031(15) 0.000(2)
C7' 0.025(3) 0.020(5) 0.0345(16) 0.002(2) 0.0038(17) -0.002(3)
C19' 0.024(4) 0.029(5) 0.033(4) 0.006(3) 0.012(3) -0.005(3)
C20' 0.040(6) 0.030(7) 0.057(5) 0.004(5) 0.013(4) -0.011(4)
C21' 0.033(4) 0.049(6) 0.046(8) -0.004(4) 0.010(4) 0.003(4)
C22' 0.043(3) 0.075(10) 0.039(6) 0.012(4) 0.010(5) 0.007(4)
C8' 0.0326(14) 0.0257(15) 0.0310(18) -0.0022(14) 0.0009(15) 0.0033(12)
C9' 0.018(5) 0.026(3) 0.0362(15) -0.0002(14) 0.0046(19) 0.005(3)
C23' 0.021(7) 0.039(4) 0.047(5) 0.012(3) -0.010(4) 0.002(4)
C24' 0.023(9) 0.055(3) 0.071(5) -0.004(3) -0.008(7) -0.004(6)
C25' 0.028(8) 0.056(3) 0.071(10) 0.026(5) -0.013(6) 0.006(4)
C26' 0.036(3) 0.079(9) 0.067(3) 0.009(4) 0.002(2) -0.004(5)
N2' 0.023(2) 0.0293(12) 0.0336(14) 0.0017(11) 0.0026(16) -0.0020(15)
N3' 0.0269(15) 0.023(3) 0.035(2) -0.0012(13) 0.0015(16) -0.0012(13)
C10' 0.0314(19) 0.029(4) 0.035(3) 0.0004(16) 0.000(2) -0.0028(16)
C11' 0.0326(19) 0.037(4) 0.031(3) -0.0044(18) -0.005(2) 0.0070(17)
C12' 0.028(4) 0.037(3) 0.0336(17) 0.0022(17) 0.0036(17) -0.001(2)
C13' 0.019(4) 0.0326(15) 0.0360(18) 0.0010(14) 0.0067(19) -0.005(3)
C14' 0.019(4) 0.025(2) 0.0332(16) -0.0009(16) 0.0031(18) 0.000(2)
C15' 0.023(3) 0.022(3) 0.0308(15) 0.0011(18) 0.0031(15) 0.000(2)
C16' 0.025(3) 0.020(5) 0.0345(16) 0.002(2) 0.0038(17) -0.002(3)
C27' 0.022(3) 0.035(4) 0.033(3) -0.001(3) 0.004(3) -0.005(3)
C28' 0.026(5) 0.064(6) 0.042(2) -0.006(3) -0.001(2) -0.005(4)
C29' 0.026(2) 0.047(5) 0.031(7) 0.006(5) 0.003(5) 0.004(3)
C30' 0.038(2) 0.035(9) 0.044(4) 0.001(6) -0.001(2) -0.014(6)
C17' 0.0326(14) 0.0257(15) 0.0310(18) -0.0022(14) 0.0009(15) 0.0033(12)
C18' 0.018(5) 0.026(3) 0.0362(15) -0.0002(14) 0.0046(19) 0.005(3)
C31' 0.030(3) 0.034(4) 0.032(6) 0.002(3) 0.014(4) -0.002(3)
C32' 0.032(8) 0.056(3) 0.058(5) -0.020(3) 0.030(5) -0.006(5)
C33' 0.042(6) 0.039(6) 0.046(8) 0.006(4) 0.016(5) 0.003(4)
C34' 0.027(2) 0.074(12) 0.072(5) 0.014(7) 0.010(3) 0.012(6)
N4' 0.023(2) 0.0293(12) 0.0336(14) 0.0017(11) 0.0026(16) -0.0020(15)

loop_
_atom_type_symbol
_atom_type_description
_atom_type_scat_dispersion_real
_atom_type_scat_dispersion_imag
_atom_type_scat_source
C C 0.0033 0.0016 'International Tables Vol C Tables 4.2.6.8 and 6.1.1.4'
H H 0.0000 0.0000 'International Tables Vol C Tables 4.2.6.8 and 6.1.1.4'
N N 0.0061 0.0033 'International Tables Vol C Tables 4.2.6.8 and 6.1.1.4'
Zn Zn 0.2839 1.4301 'International Tables Vol C Tables 4.2.6.8 and 6.1.1.4'

loop_
_geom_angle_atom_site_label_1
_geom_angle_atom_site_label_2
_geom_angle_atom_site_label_3
_geom_angle
_geom_angle_site_symmetry_1
_geom_angle_site_symmetry_3
_geom_angle_publ_flag
N2 Zn1 N4 128.3(5) . . ?
N2 Zn1 N3 123.7(3) . . ?
N4 Zn1 N3 83.4(5) . . ?
N2 Zn1 N1 83.2(3) . . ?
N4 Zn1 N1 124.8(6) . . ?
N3 Zn1 N1 118.5(4) . . ?
C1 N1 C5 119.4(6) . . ?
C1 N1 Zn1 128.8(4) . . ?
C5 N1 Zn1 111.8(6) . . ?
N1 C1 C2 124.1(7) . . ?
N1 C1 H1A 118.0 . . ?
C2 C1 H1A 118.0 . . ?
C1 C2 C3 115.8(8) . . ?
C1 C2 H2A 122.1 . . ?
C3 C2 H2A 122.1 . . ?
C4 C3 C2 121.5(6) . . ?
C4 C3 H3A 119.2 . . ?
C2 C3 H3A 119.2 . . ?
C3 C4 C5 120.3(6) . . ?
C3 C4 H4A 119.9 . . ?
C5 C4 H4A 119.9 . . ?
N1 C5 C4 118.9(7) . . ?
N1 C5 C6 114.9(6) . . ?
C4 C5 C6 126.2(7) . . ?
N2 C6 C7 110.3(11) . . ?
N2 C6 C5 114.1(8) . . ?
C7 C6 C5 135.6(9) . . ?
C6 C7 C8 102.5(9) . . ?
C6 C7 C19 131.2(12) . . ?
C8 C7 C19 125.3(10) . . ?
C22 C19 C20 109.2(17) . . ?
C22 C19 C21 106.8(16) . . ?
C20 C19 C21 112.4(16) . . ?
C22 C19 C7 107.9(14) . . ?
C20 C19 C7 110.7(11) . . ?
C21 C19 C7 109.7(10) . . ?
C9 C8 C7 109.6(8) . . ?
C9 C8 H8A 125.2 . . ?
C7 C8 H8A 125.2 . . ?
C8 C9 N2 111.4(9) . . ?
C8 C9 C23 128.3(10) . . ?
N2 C9 C23 120.3(10) . . ?
C26 C23 C9 117.1(19) . . ?
C26 C23 C24 111(2) . . ?
C9 C23 C24 107.6(13) . . ?
C26 C23 C25 105.5(19) . . ?
C9 C23 C25 108.0(14) . . ?
C24 C23 C25 107.6(16) . . ?
C9 N2 C6 106.1(10) . . ?
C9 N2 Zn1 136.4(8) . . ?
C6 N2 Zn1 111.9(8) . . ?
C10 N3 C14 120.2(7) . . ?
C10 N3 Zn1 128.1(7) . . ?
C14 N3 Zn1 111.7(7) . . ?
N3 C10 C11 123.3(10) . . ?
N3 C10 H10A 118.4 . . ?
C11 C10 H10A 118.4 . . ?
C10 C11 C12 116.8(10) . . ?
C10 C11 H11A 121.6 . . ?
C12 C11 H11A 121.6 . . ?
C13 C12 C11 120.7(11) . . ?
C13 C12 H12A 119.6 . . ?
C11 C12 H12A 119.6 . . ?
C12 C13 C14 120.2(11) . . ?
C12 C13 H13A 119.9 . . ?
C14 C13 H13A 119.9 . . ?
N3 C14 C13 118.7(9) . . ?
N3 C14 C15 114.0(12) . . ?
C13 C14 C15 127.0(14) . . ?
N4 C15 C16 109.2(15) . . ?
N4 C15 C14 115.1(12) . . ?
C16 C15 C14 135.6(16) . . ?
C15 C16 C17 103.4(14) . . ?
C15 C16 C27 130.4(17) . . ?
C17 C16 C27 125.7(12) . . ?
C28 C27 C29 108.7(17) . . ?
C28 C27 C30 109.3(19) . . ?
C29 C27 C30 110.6(15) . . ?
C28 C27 C16 108.1(15) . . ?
C29 C27 C16 108.7(14) . . ?
C30 C27 C16 111.3(17) . . ?
C18 C17 C16 109.2(12) . . ?
C18 C17 H17A 125.4 . . ?
C16 C17 H17A 125.4 . . ?
C17 C18 N4 111.0(12) . . ?
C17 C18 C31 127.5(12) . . ?
N4 C18 C31 120.2(14) . . ?
C32 C31 C33 107.6(15) . . ?
C32 C31 C18 108.0(13) . . ?
C33 C31 C18 110.6(14) . . ?
C32 C31 C34 109(2) . . ?
C33 C31 C34 106.3(17) . . ?
C18 C31 C34 114.7(18) . . ?
C18 N4 C15 107.0(14) . . ?
C18 N4 Zn1 133.9(13) . . ?
C15 N4 Zn1 108.2(16) . . ?
C1' N1' C5' 119.8(12) . . ?
N1' C1' C2' 122.7(15) . . ?
N1' C1' H1'A 118.6 . . ?
C2' C1' H1'A 118.6 . . ?
C3' C2' C1' 120.5(19) . . ?
C3' C2' H2'A 119.8 . . ?
C1' C2' H2'A 119.8 . . ?
C2' C3' C4' 117.4(15) . . ?
C2' C3' H3'A 121.3 . . ?
C4' C3' H3'A 121.3 . . ?
C5' C4' C3' 120.3(15) . . ?
C5' C4' H4'A 119.8 . . ?
C3' C4' H4'A 119.8 . . ?
N1' C5' C4' 118.7(16) . . ?
N1' C5' C6' 117.3(15) . . ?
C4' C5' C6' 124.0(17) . . ?
C7' C6' N2' 107(2) . . ?
C7' C6' C5' 135(2) . . ?
N2' C6' C5' 117.5(18) . . ?
C6' C7' C8' 109(2) . . ?
C6' C7' C19' 132(3) . . ?
C8' C7' C19' 118(2) . . ?
C7' C19' C22' 114(3) . . ?
C7' C19' C20' 114(3) . . ?
C22' C19' C20' 101(3) . . ?
C7' C19' C21' 112(2) . . ?
C22' C19' C21' 107(3) . . ?
C20' C19' C21' 108(3) . . ?
C19' C20' H20D 109.5 . . ?
C19' C20' H20E 109.5 . . ?
H20D C20' H20E 109.5 . . ?
C19' C20' H20F 109.5 . . ?
H20D C20' H20F 109.5 . . ?
H20E C20' H20F 109.5 . . ?
C19' C21' H21D 109.5 . . ?
C19' C21' H21E 109.5 . . ?
H21D C21' H21E 109.5 . . ?
C19' C21' H21F 109.5 . . ?
H21D C21' H21F 109.5 . . ?
H21E C21' H21F 109.5 . . ?
C19' C22' H22D 109.5 . . ?
C19' C22' H22E 109.5 . . ?
H22D C22' H22E 109.5 . . ?
C19' C22' H22F 109.5 . . ?
H22D C22' H22F 109.5 . . ?
H22E C22' H22F 109.5 . . ?
C7' C8' C9' 107.3(19) . . ?
C7' C8' H8'A 126.4 . . ?
C9' C8' H8'A 126.4 . . ?
N2' C9' C8' 103.1(19) . . ?
N2' C9' C23' 126(2) . . ?
C8' C9' C23' 130(2) . . ?
C9' C23' C26' 100(4) . . ?
C9' C23' C24' 113(3) . . ?
C26' C23' C24' 108(4) . . ?
C9' C23' C25' 111(3) . . ?
C26' C23' C25' 114(4) . . ?
C24' C23' C25' 111(4) . . ?
C23' C24' H24D 109.5 . . ?
C23' C24' H24E 109.5 . . ?
H24D C24' H24E 109.5 . . ?
C23' C24' H24F 109.5 . . ?
H24D C24' H24F 109.5 . . ?
H24E C24' H24F 109.5 . . ?
C23' C25' H25D 109.5 . . ?
C23' C25' H25E 109.5 . . ?
H25D C25' H25E 109.5 . . ?
C23' C25' H25F 109.5 . . ?
H25D C25' H25F 109.5 . . ?
H25E C25' H25F 109.5 . . ?
C23' C26' H26D 109.5 . . ?
C23' C26' H26E 109.5 . . ?
H26D C26' H26E 109.5 . . ?
C23' C26' H26F 109.5 . . ?
H26D C26' H26F 109.5 . . ?
H26E C26' H26F 109.5 . . ?
C9' N2' C6' 112(2) . . ?
C9' N2' H2' 123.8 . . ?
C6' N2' H2' 123.8 . . ?
C10' N3' C14' 120.7(14) . . ?
N3' C10' C11' 123(2) . . ?
N3' C10' H10B 118.7 . . ?
C11' C10' H10B 118.7 . . ?
C12' C11' C10' 120(2) . . ?
C12' C11' H11B 120.1 . . ?
C10' C11' H11B 120.1 . . ?
C11' C12' C13' 117(2) . . ?
C11' C12' H12B 121.4 . . ?
C13' C12' H12B 121.4 . . ?
C14' C13' C12' 121(2) . . ?
C14' C13' H13B 119.4 . . ?
C12' C13' H13B 119.4 . . ?
N3' C14' C13' 118(2) . . ?
N3' C14' C15' 118(3) . . ?
C13' C14' C15' 124(3) . . ?
C16' C15' N4' 107(3) . . ?
C16' C15' C14' 138(3) . . ?
N4' C15' C14' 114(2) . . ?
C15' C16' C17' 109(3) . . ?
C15' C16' C27' 132(3) . . ?
C17' C16' C27' 118(2) . . ?
C16' C27' C30' 115(3) . . ?
C16' C27' C28' 112(3) . . ?
C30' C27' C28' 101(4) . . ?
C16' C27' C29' 112(3) . . ?
C30' C27' C29' 109(3) . . ?
C28' C27' C29' 106(3) . . ?
C27' C28' H28D 109.5 . . ?
C27' C28' H28E 109.5 . . ?
H28D C28' H28E 109.5 . . ?
C27' C28' H28F 109.5 . . ?
H28D C28' H28F 109.5 . . ?
H28E C28' H28F 109.5 . . ?
C27' C29' H29D 109.5 . . ?
C27' C29' H29E 109.5 . . ?
H29D C29' H29E 109.5 . . ?
C27' C29' H29F 109.5 . . ?
H29D C29' H29F 109.5 . . ?
H29E C29' H29F 109.5 . . ?
C27' C30' H30D 109.5 . . ?
C27' C30' H30E 109.5 . . ?
H30D C30' H30E 109.5 . . ?
C27' C30' H30F 109.5 . . ?
H30D C30' H30F 109.5 . . ?
H30E C30' H30F 109.5 . . ?
C16' C17' C18' 107(2) . . ?
C16' C17' H17B 126.4 . . ?
C18' C17' H17B 126.4 . . ?
N4' C18' C17' 103(2) . . ?
N4' C18' C31' 124(3) . . ?
C17' C18' C31' 130(2) . . ?
C18' C31' C33' 111(3) . . ?
C18' C31' C32' 112(3) . . ?
C33' C31' C32' 111(3) . . ?
C18' C31' C34' 99(4) . . ?
C33' C31' C34' 115(4) . . ?
C32' C31' C34' 107(4) . . ?
C31' C32' H32D 109.5 . . ?
C31' C32' H32E 109.5 . . ?
H32D C32' H32E 109.5 . . ?
C31' C32' H32F 109.5 . . ?
H32D C32' H32F 109.5 . . ?
H32E C32' H32F 109.5 . . ?
C31' C33' H33D 109.5 . . ?
C31' C33' H33E 109.5 . . ?
H33D C33' H33E 109.5 . . ?
C31' C33' H33G 109.5 . . ?
H33D C33' H33G 109.5 . . ?
H33E C33' H33G 109.5 . . ?
C31' C34' H34D 109.5 . . ?
C31' C34' H34G 109.5 . . ?
H34D C34' H34G 109.5 . . ?
C31' C34' H34E 109.5 . . ?
H34D C34' H34E 109.5 . . ?
H34G C34' H34E 109.5 . . ?
C18' N4' C15' 112(3) . . ?
C18' N4' H4' 124.1 . . ?
C15' N4' H4' 124.1 . . ?

loop_
_geom_bond_atom_site_label_1
_geom_bond_atom_site_label_2
_geom_bond_distance
_geom_bond_site_symmetry_2
_geom_bond_publ_flag
Zn1 N2 1.966(11) . ?
Zn1 N4 1.994(18) . ?
Zn1 N3 2.024(6) . ?
Zn1 N1 2.044(5) . ?
N1 C1 1.363(11) . ?
N1 C5 1.373(10) . ?
C1 C2 1.369(8) . ?
C1 H1A 0.9500 . ?
C2 C3 1.417(11) . ?
C2 H2A 0.9500 . ?
C3 C4 1.354(10) . ?
C3 H3A 0.9500 . ?
C4 C5 1.406(9) . ?
C4 H4A 0.9500 . ?
C5 C6 1.488(16) . ?
C6 N2 1.405(12) . ?
C6 C7 1.421(14) . ?
C7 C8 1.442(17) . ?
C7 C19 1.547(13) . ?
C19 C22 1.540(7) . ?
C19 C20 1.543(7) . ?
C19 C21 1.545(6) . ?
C20 H20A 0.9800 . ?
C20 H20B 0.9800 . ?
C20 H20C 0.9800 . ?
C21 H21A 0.9800 . ?
C21 H21B 0.9800 . ?
C21 H21C 0.9800 . ?
C22 H22A 0.9800 . ?
C22 H22B 0.9800 . ?
C22 H22C 0.9800 . ?
C8 C9 1.340(17) . ?
C8 H8A 0.9500 . ?
C9 N2 1.351(13) . ?
C9 C23 1.537(19) . ?
C23 C26 1.530(8) . ?
C23 C24 1.537(7) . ?
C23 C25 1.547(7) . ?
C24 H24A 0.9800 . ?
C24 H24B 0.9800 . ?
C24 H24C 0.9800 . ?
C25 H25A 0.9800 . ?
C25 H25B 0.9800 . ?
C25 H25C 0.9800 . ?
C26 H26A 0.9800 . ?
C26 H26B 0.9800 . ?
C26 H26C 0.9800 . ?
N3 C10 1.353(12) . ?
N3 C14 1.371(14) . ?
C10 C11 1.367(10) . ?
C10 H10A 0.9500 . ?
C11 C12 1.424(14) . ?
C11 H11A 0.9500 . ?
C12 C13 1.357(13) . ?
C12 H12A 0.9500 . ?
C13 C14 1.413(12) . ?
C13 H13A 0.9500 . ?
C14 C15 1.485(18) . ?
C15 N4 1.402(17) . ?
C15 C16 1.424(18) . ?
C16 C17 1.43(2) . ?
C16 C27 1.549(17) . ?
C27 C28 1.542(7) . ?
C27 C29 1.542(7) . ?
C27 C30 1.542(6) . ?
C28 H28A 0.9800 . ?
C28 H28B 0.9800 . ?
C28 H28C 0.9800 . ?
C29 H29A 0.9800 . ?
C29 H29B 0.9800 . ?
C29 H29C 0.9800 . ?
C30 H30A 0.9800 . ?
C30 H30B 0.9800 . ?
C30 H30C 0.9800 . ?
C17 C18 1.34(2) . ?
C17 H17A 0.9500 . ?
C18 N4 1.346(14) . ?
C18 C31 1.54(2) . ?
C31 C32 1.536(7) . ?
C31 C33 1.535(7) . ?
C31 C34 1.540(7) . ?
C32 H32A 0.9800 . ?
C32 H32B 0.9800 . ?
C32 H32C 0.9800 . ?
C33 H33A 0.9800 . ?
C33 H33B 0.9800 . ?
C33 H33C 0.9800 . ?
C34 H34A 0.9800 . ?
C34 H34B 0.9800 . ?
C34 H34C 0.9800 . ?
N1' C1' 1.30(2) . ?
N1' C5' 1.36(2) . ?
C1' C2' 1.406(16) . ?
C1' H1'A 0.9500 . ?
C2' C3' 1.31(2) . ?
C2' H2'A 0.9500 . ?
C3' C4' 1.43(2) . ?
C3' H3'A 0.9500 . ?
C4' C5' 1.40(2) . ?
C4' H4'A 0.9500 . ?
C5' C6' 1.43(3) . ?
C6' C7' 1.37(3) . ?
C6' N2' 1.41(3) . ?
C7' C8' 1.41(4) . ?
C7' C19' 1.51(3) . ?
C19' C22' 1.537(9) . ?
C19' C20' 1.539(9) . ?
C19' C21' 1.542(9) . ?
C20' H20D 0.9800 . ?
C20' H20E 0.9800 . ?
C20' H20F 0.9800 . ?
C21' H21D 0.9800 . ?
C21' H21E 0.9800 . ?
C21' H21F 0.9800 . ?
C22' H22D 0.9800 . ?
C22' H22E 0.9800 . ?
C22' H22F 0.9800 . ?
C8' C9' 1.49(4) . ?
C8' H8'A 0.9500 . ?
C9' N2' 1.39(3) . ?
C9' C23' 1.52(4) . ?
C23' C26' 1.532(9) . ?
C23' C24' 1.536(9) . ?
C23' C25' 1.539(9) . ?
C24' H24D 0.9800 . ?
C24' H24E 0.9800 . ?
C24' H24F 0.9800 . ?
C25' H25D 0.9800 . ?
C25' H25E 0.9800 . ?
C25' H25F 0.9800 . ?
C26' H26D 0.9800 . ?
C26' H26E 0.9800 . ?
C26' H26F 0.9800 . ?
N2' H2' 0.8800 . ?
N3' C10' 1.31(2) . ?
N3' C14' 1.36(3) . ?
C10' C11' 1.415(18) . ?
C10' H10B 0.9500 . ?
C11' C12' 1.33(3) . ?
C11' H11B 0.9500 . ?
C12' C13' 1.43(3) . ?
C12' H12B 0.9500 . ?
C13' C14' 1.40(2) . ?
C13' H13B 0.9500 . ?
C14' C15' 1.43(3) . ?
C15' C16' 1.38(3) . ?
C15' N4' 1.40(3) . ?
C16' C17' 1.41(4) . ?
C16' C27' 1.51(3) . ?
C27' C30' 1.538(9) . ?
C27' C28' 1.538(9) . ?
C27' C29' 1.540(9) . ?
C28' H28D 0.9800 . ?
C28' H28E 0.9800 . ?
C28' H28F 0.9800 . ?
C29' H29D 0.9800 . ?
C29' H29E 0.9800 . ?
C29' H29F 0.9800 . ?
C30' H30D 0.9800 . ?
C30' H30E 0.9800 . ?
C30' H30F 0.9800 . ?
C17' C18' 1.49(4) . ?
C17' H17B 0.9500 . ?
C18' N4' 1.39(3) . ?
C18' C31' 1.52(4) . ?
C31' C33' 1.535(9) . ?
C31' C32' 1.536(9) . ?
C31' C34' 1.537(9) . ?
C32' H32D 0.9800 . ?
C32' H32E 0.9800 . ?
C32' H32F 0.9800 . ?
C33' H33D 0.9800 . ?
C33' H33E 0.9800 . ?
C33' H33G 0.9800 . ?
C34' H34D 0.9800 . ?
C34' H34G 0.9800 . ?
C34' H34E 0.9800 . ?
N4' H4' 0.8800 . ?

loop_
_geom_hbond_atom_site_label_D
_geom_hbond_atom_site_label_H
_geom_hbond_atom_site_label_A
_geom_hbond_distance_DH
_geom_hbond_distance_HA
_geom_hbond_distance_DA
_geom_hbond_angle_DHA
_geom_hbond_site_symmetry_A
N2' H2' N3' 0.88 2.20 3.08(3) 174.1 .
N4' H4' N1' 0.88 2.25 3.12(4) 171.6 .

loop_
_geom_torsion_atom_site_label_1
_geom_torsion_atom_site_label_2
_geom_torsion_atom_site_label_3
_geom_torsion_atom_site_label_4
_geom_torsion
_geom_torsion_site_symmetry_1
_geom_torsion_site_symmetry_2
_geom_torsion_site_symmetry_3
_geom_torsion_site_symmetry_4
_geom_torsion_publ_flag
N2 Zn1 N1 C1 -168.3(6) . . . . ?
N4 Zn1 N1 C1 59.0(7) . . . . ?
N3 Zn1 N1 C1 -43.5(6) . . . . ?
N2 Zn1 N1 C5 9.2(5) . . . . ?
N4 Zn1 N1 C5 -123.5(6) . . . . ?
N3 Zn1 N1 C5 134.0(5) . . . . ?
C5 N1 C1 C2 -1.4(10) . . . . ?
Zn1 N1 C1 C2 175.9(5) . . . . ?
N1 C1 C2 C3 1.5(10) . . . . ?
C1 C2 C3 C4 -1.0(10) . . . . ?
C2 C3 C4 C5 0.5(11) . . . . ?
C1 N1 C5 C4 0.9(11) . . . . ?
Zn1 N1 C5 C4 -176.9(6) . . . . ?
C1 N1 C5 C6 178.5(7) . . . . ?
Zn1 N1 C5 C6 0.8(9) . . . . ?
C3 C4 C5 N1 -0.4(12) . . . . ?
C3 C4 C5 C6 -177.8(9) . . . . ?
N1 C5 C6 N2 -15.5(13) . . . . ?
C4 C5 C6 N2 162.0(9) . . . . ?
N1 C5 C6 C7 164.7(13) . . . . ?
C4 C5 C6 C7 -18(2) . . . . ?
N2 C6 C7 C8 0.9(13) . . . . ?
C5 C6 C7 C8 -179.4(12) . . . . ?
N2 C6 C7 C19 169.9(13) . . . . ?
C5 C6 C7 C19 -10(2) . . . . ?
C6 C7 C19 C22 -160.8(19) . . . . ?
C8 C7 C19 C22 6(2) . . . . ?
C6 C7 C19 C20 80(2) . . . . ?
C8 C7 C19 C20 -113.5(15) . . . . ?
C6 C7 C19 C21 -44.9(19) . . . . ?
C8 C7 C19 C21 121.9(16) . . . . ?
C6 C7 C8 C9 -2.2(13) . . . . ?
C19 C7 C8 C9 -172.1(12) . . . . ?
C7 C8 C9 N2 2.9(12) . . . . ?
C7 C8 C9 C23 -177.6(13) . . . . ?
C8 C9 C23 C26 139(2) . . . . ?
N2 C9 C23 C26 -42(2) . . . . ?
C8 C9 C23 C24 -96.0(16) . . . . ?
N2 C9 C23 C24 83.4(18) . . . . ?
C8 C9 C23 C25 20(2) . . . . ?
N2 C9 C23 C25 -160.7(16) . . . . ?
C8 C9 N2 C6 -2.3(12) . . . . ?
C23 C9 N2 C6 178.2(12) . . . . ?
C8 C9 N2 Zn1 147.7(9) . . . . ?
C23 C9 N2 Zn1 -31.7(15) . . . . ?
C7 C6 N2 C9 0.8(13) . . . . ?
C5 C6 N2 C9 -179.0(9) . . . . ?
C7 C6 N2 Zn1 -157.4(9) . . . . ?
C5 C6 N2 Zn1 22.8(11) . . . . ?
N4 Zn1 N2 C9 -36.8(10) . . . . ?
N3 Zn1 N2 C9 73.8(10) . . . . ?
N1 Zn1 N2 C9 -166.4(9) . . . . ?
N4 Zn1 N2 C6 112.1(9) . . . . ?
N3 Zn1 N2 C6 -137.4(6) . . . . ?
N1 Zn1 N2 C6 -17.5(6) . . . . ?
N2 Zn1 N3 C10 62.1(6) . . . . ?
N4 Zn1 N3 C10 -165.6(7) . . . . ?
N1 Zn1 N3 C10 -39.4(5) . . . . ?
N2 Zn1 N3 C14 -118.5(11) . . . . ?
N4 Zn1 N3 C14 13.9(12) . . . . ?
N1 Zn1 N3 C14 140.1(11) . . . . ?
C14 N3 C10 C11 -4.2(14) . . . . ?
Zn1 N3 C10 C11 175.2(5) . . . . ?
N3 C10 C11 C12 1.2(15) . . . . ?
C10 C11 C12 C13 1(3) . . . . ?
C11 C12 C13 C14 0(3) . . . . ?
C10 N3 C14 C13 5(2) . . . . ?
Zn1 N3 C14 C13 -174.8(14) . . . . ?
C10 N3 C14 C15 178(2) . . . . ?
Zn1 N3 C14 C15 -1(3) . . . . ?
C12 C13 C14 N3 -2(3) . . . . ?
C12 C13 C14 C15 -175(3) . . . . ?
N3 C14 C15 N4 -20(4) . . . . ?
C13 C14 C15 N4 153(3) . . . . ?
N3 C14 C15 C16 164(4) . . . . ?
C13 C14 C15 C16 -23(6) . . . . ?
N4 C15 C16 C17 0(4) . . . . ?
C14 C15 C16 C17 177(4) . . . . ?
N4 C15 C16 C27 172(2) . . . . ?
C14 C15 C16 C27 -12(7) . . . . ?
C15 C16 C27 C28 -157(3) . . . . ?
C17 C16 C27 C28 13(3) . . . . ?
C15 C16 C27 C29 -39(4) . . . . ?
C17 C16 C27 C29 131(3) . . . . ?
C15 C16 C27 C30 83(4) . . . . ?
C17 C16 C27 C30 -107(3) . . . . ?
C15 C16 C17 C18 3(3) . . . . ?
C27 C16 C17 C18 -169(2) . . . . ?
C16 C17 C18 N4 -5(3) . . . . ?
C16 C17 C18 C31 -172.2(19) . . . . ?
C17 C18 C31 C32 -8(3) . . . . ?
N4 C18 C31 C32 -173.5(19) . . . . ?
C17 C18 C31 C33 -125(2) . . . . ?
N4 C18 C31 C33 69(2) . . . . ?
C17 C18 C31 C34 115(2) . . . . ?
N4 C18 C31 C34 -51(2) . . . . ?
C17 C18 N4 C15 5(3) . . . . ?
C31 C18 N4 C15 173(2) . . . . ?
C17 C18 N4 Zn1 143.5(18) . . . . ?
C31 C18 N4 Zn1 -48(3) . . . . ?
C16 C15 N4 C18 -3(4) . . . . ?
C14 C15 N4 C18 180(3) . . . . ?
C16 C15 N4 Zn1 -153(2) . . . . ?
C14 C15 N4 Zn1 30(4) . . . . ?
N2 Zn1 N4 C18 -33(2) . . . . ?
N3 Zn1 N4 C18 -161.6(19) . . . . ?
N1 Zn1 N4 C18 78.1(19) . . . . ?
N2 Zn1 N4 C15 104.8(18) . . . . ?
N3 Zn1 N4 C15 -23.6(18) . . . . ?
N1 Zn1 N4 C15 -143.8(18) . . . . ?
C5' N1' C1' C2' 6(2) . . . . ?
N1' C1' C2' C3' -10(2) . . . . ?
C1' C2' C3' C4' 8(2) . . . . ?
C2' C3' C4' C5' -3(2) . . . . ?
C1' N1' C5' C4' -1(2) . . . . ?
C1' N1' C5' C6' 177.8(16) . . . . ?
C3' C4' C5' N1' -1(3) . . . . ?
C3' C4' C5' C6' -179.2(17) . . . . ?
N1' C5' C6' C7' 147(3) . . . . ?
C4' C5' C6' C7' -35(4) . . . . ?
N1' C5' C6' N2' -33(3) . . . . ?
C4' C5' C6' N2' 146(2) . . . . ?
N2' C6' C7' C8' -8(3) . . . . ?
C5' C6' C7' C8' 172(2) . . . . ?
N2' C6' C7' C19' 175(3) . . . . ?
C5' C6' C7' C19' -5(5) . . . . ?
C6' C7' C19' C22' -164(4) . . . . ?
C8' C7' C19' C22' 19(4) . . . . ?
C6' C7' C19' C20' 81(5) . . . . ?
C8' C7' C19' C20' -96(3) . . . . ?
C6' C7' C19' C21' -42(4) . . . . ?
C8' C7' C19' C21' 141(3) . . . . ?
C6' C7' C8' C9' 9(3) . . . . ?
C19' C7' C8' C9' -173(2) . . . . ?
C7' C8' C9' N2' -6(2) . . . . ?
C7' C8' C9' C23' 164(3) . . . . ?
N2' C9' C23' C26' -52(4) . . . . ?
C8' C9' C23' C26' 140(4) . . . . ?
N2' C9' C23' C24' 62(4) . . . . ?
C8' C9' C23' C24' -106(3) . . . . ?
N2' C9' C23' C25' -173(3) . . . . ?
C8' C9' C23' C25' 19(5) . . . . ?
C8' C9' N2' C6' 1(2) . . . . ?
C23' C9' N2' C6' -169(3) . . . . ?
C7' C6' N2' C9' 4(3) . . . . ?
C5' C6' N2' C9' -176.3(19) . . . . ?
C14' N3' C10' C11' 6(3) . . . . ?
N3' C10' C11' C12' -7(3) . . . . ?
C10' C11' C12' C13' 5(5) . . . . ?
C11' C12' C13' C14' -4(6) . . . . ?
C10' N3' C14' C13' -5(5) . . . . ?
C10' N3' C14' C15' 179(4) . . . . ?
C12' C13' C14' N3' 3(6) . . . . ?
C12' C13' C14' C15' 180(5) . . . . ?
N3' C14' C15' C16' 142(9) . . . . ?
C13' C14' C15' C16' -35(13) . . . . ?
N3' C14' C15' N4' -34(8) . . . . ?
C13' C14' C15' N4' 150(5) . . . . ?
N4' C15' C16' C17' -5(8) . . . . ?
C14' C15' C16' C17' 179(9) . . . . ?
N4' C15' C16' C27' 171(5) . . . . ?
C14' C15' C16' C27' -5(15) . . . . ?
C15' C16' C27' C30' 75(9) . . . . ?
C17' C16' C27' C30' -109(5) . . . . ?
C15' C16' C27' C28' -170(7) . . . . ?
C17' C16' C27' C28' 6(6) . . . . ?
C15' C16' C27' C29' -51(8) . . . . ?
C17' C16' C27' C29' 125(5) . . . . ?
C15' C16' C17' C18' 0(7) . . . . ?
C27' C16' C17' C18' -177(4) . . . . ?
C16' C17' C18' N4' 5(5) . . . . ?
C16' C17' C18' C31' 167(4) . . . . ?
N4' C18' C31' C33' 57(5) . . . . ?
C17' C18' C31' C33' -102(4) . . . . ?
N4' C18' C31' C32' -178(4) . . . . ?
C17' C18' C31' C32' 23(6) . . . . ?
N4' C18' C31' C34' -65(5) . . . . ?
C17' C18' C31' C34' 136(5) . . . . ?
C17' C18' N4' C15' -9(6) . . . . ?
C31' C18' N4' C15' -172(5) . . . . ?
C16' C15' N4' C18' 9(8) . . . . ?
C14' C15' N4' C18' -174(5) . . . . ?
